data_2203963
loop_
_publ_author_name
'\"Ozek, Arzu'
'Y\"uce, S\"uheyla'
'Albayrak, \,Ci\<gdem'
'Odaba\,so\<glu, Mustafa'
'B\"uy\"ukg\"ung\"or, Orhan'

_publ_section_title
;
 1-[(5-Chloro-2-hydroxyphenylamino)methylene]naphthalen-2(1<i>H</i>)-one
;
_journal_issue 7
_journal_name_full 'Acta Crystallographica Section E'
_journal_page_first o1162
_journal_page_last o1164
_journal_paper_doi 10.1107/S1600536804013728
_journal_volume 60
_journal_year 2004
_chemical_formula_moiety 'C17 H12 Cl N O2'
_chemical_formula_sum 'C17 H12 Cl N O2'
_chemical_formula_weight 297.73
_chemical_name_systematic
;
1-[(5-Chloro-2-hydroxy-phenylamino)methylene]-1H-naphthalen-2-one
;
_space_group_IT_number 2
_symmetry_cell_setting triclinic
_symmetry_space_group_name_Hall '-P 1'
_symmetry_space_group_name_H-M 'P -1'
_atom_sites_solution_hydrogens geom
_atom_sites_solution_primary direct
_atom_sites_solution_secondary difmap
_cell_angle_alpha 88.973(5)
_cell_angle_beta 74.668(5)
_cell_angle_gamma 63.876(5)
_cell_formula_units_Z 2
_cell_length_a 7.293(5)
_cell_length_b 7.865(5)
_cell_length_c 13.628(5)
_cell_measurement_reflns_used 4334
_cell_measurement_temperature 293(2)
_cell_measurement_theta_max 28.76
_cell_measurement_theta_min 2.9
_cell_volume 672.5(7)
_computing_cell_refinement X-AREA
_computing_data_collection 'X-AREA (Stoe & Cie, 2002)'
_computing_data_reduction 'X-RED32 (Stoe & Cie, 2002)'
_computing_molecular_graphics 'ORTEP-3 for Windows (Farrugia, 1997)'
_computing_publication_material 'WinGX (Farrugia, 1999)'
_computing_structure_refinement 'SHELXL97 (Sheldrick, 1997)'
_computing_structure_solution 'SHELXS97 (Sheldrick, 1997)'
_diffrn_ambient_temperature 293(2)
_diffrn_detector_area_resol_mean 6.67
_diffrn_measured_fraction_theta_full 1.000
_diffrn_measured_fraction_theta_max 1.000
_diffrn_measurement_device_type 'STOE IPDS 2'
_diffrn_measurement_method \w
_diffrn_radiation_monochromator 'plane graphite'
_diffrn_radiation_source 'fine-focus sealed tube'
_diffrn_radiation_type MoK\a
_diffrn_radiation_wavelength 0.71069
_diffrn_reflns_av_R_equivalents 0.1228
_diffrn_reflns_av_sigmaI/netI 0.1104
_diffrn_reflns_limit_h_max 8
_diffrn_reflns_limit_h_min -8
_diffrn_reflns_limit_k_max 9
_diffrn_reflns_limit_k_min -9
_diffrn_reflns_limit_l_max 16
_diffrn_reflns_limit_l_min -16
_diffrn_reflns_number 9652
_diffrn_reflns_theta_full 26.00
_diffrn_reflns_theta_max 26.00
_diffrn_reflns_theta_min 2.90
_diffrn_standards_number 0
_exptl_absorpt_coefficient_mu 0.287
_exptl_absorpt_correction_T_max 0.9897
_exptl_absorpt_correction_T_min 0.9512
_exptl_absorpt_correction_type integration
_exptl_absorpt_process_details '(X-RED32; Stoe & Cie, 2002)'
_exptl_crystal_colour orange
_exptl_crystal_density_diffrn 1.470
_exptl_crystal_density_method 'not measured'
_exptl_crystal_description plate
_exptl_crystal_F_000 308
_exptl_crystal_size_max 0.160
_exptl_crystal_size_mid 0.115
_exptl_crystal_size_min 0.036
_refine_diff_density_max 0.194
_refine_diff_density_min -0.181
_refine_ls_extinction_method none
_refine_ls_goodness_of_fit_ref 0.944
_refine_ls_hydrogen_treatment mixed
_refine_ls_matrix_type full
_refine_ls_number_parameters 198
_refine_ls_number_reflns 2638
_refine_ls_number_restraints 0
_refine_ls_restrained_S_all 0.944
_refine_ls_R_factor_all 0.1472
_refine_ls_R_factor_gt 0.0632
_refine_ls_shift/su_max 0.000
_refine_ls_shift/su_mean 0.000
_refine_ls_structure_factor_coef Fsqd
_refine_ls_weighting_details 'calc w = 1/[\s^2^(Fo^2^)+(0.0318P)^2^] where P = (Fo^2^+2Fc^2^)/3'
_refine_ls_weighting_scheme calc
_refine_ls_wR_factor_gt 0.0913
_refine_ls_wR_factor_ref 0.1120
_reflns_number_gt 1319
_reflns_number_total 2638
_reflns_threshold_expression I>2\s(I)
_cod_data_source_file wn6257.cif
_cod_data_source_block I
_cod_depositor_comments
;
The following automatic conversions were performed:
'_symmetry_cell_setting' value 'Triclinic' changed to 'triclinic'
according to '/home/saulius/struct/CIF-dictionaries/cif_core.dic'
dictionary named 'cif_core.dic' version 2.4.1 from 2010-06-29.

Automatic conversion script
Id: cif_fix_enum 1527 2010-12-29 10:47:43Z saulius 

The following automatic conversions were performed:

'_symmetry_cell_setting' value 'Triclinic' changed to 'triclinic'
according to /home/saulius/struct/CIF-dictionaries/cif_core.dic
dictionary named 'cif_core.dic' version 2.4.1 from 2010-06-29.

Automatic conversion script
Id: cif_fix_values 1715 2011-07-08 13:25:40Z adriana 
;
_cod_database_code 2203963
_cod_database_fobs_code 2203963

loop_
_symmetry_equiv_pos_as_xyz
'x, y, z'
'-x, -y, -z'

loop_
_atom_site_label
_atom_site_fract_x
_atom_site_fract_y
_atom_site_fract_z
_atom_site_U_iso_or_equiv
_atom_site_adp_type
_atom_site_calc_flag
_atom_site_refinement_flags
_atom_site_occupancy
_atom_site_type_symbol
C1 0.3425(6) 0.5574(5) 0.4054(2) 0.0325(9) Uani d . 1 C
C2 0.2987(6) 0.4007(5) 0.4334(3) 0.0334(9) Uani d . 1 C
C3 0.3418(6) 0.2625(5) 0.3539(3) 0.0435(11) Uani d . 1 C
H3 0.3080 0.1626 0.3706 0.052 Uiso calc R 1 H
C4 0.4303(6) 0.2717(5) 0.2549(3) 0.0450(11) Uani d . 1 C
H4 0.4524 0.1799 0.2052 0.054 Uiso calc R 1 H
C5 0.4906(6) 0.4181(5) 0.2245(3) 0.0366(10) Uani d . 1 C
C6 0.5928(6) 0.4199(6) 0.1220(3) 0.0497(12) Uani d . 1 C
H6 0.6167 0.3266 0.0726 0.060 Uiso calc R 1 H
C7 0.6578(7) 0.5563(6) 0.0936(3) 0.0553(12) Uani d . 1 C
H7 0.7232 0.5577 0.0252 0.066 Uiso calc R 1 H
C8 0.6250(7) 0.6929(6) 0.1678(3) 0.0517(12) Uani d . 1 C
H8 0.6724 0.7841 0.1489 0.062 Uiso calc R 1 H
C9 0.5247(6) 0.6961(5) 0.2681(3) 0.0433(11) Uani d . 1 C
H9 0.5036 0.7902 0.3162 0.052 Uiso calc R 1 H
C10 0.4525(6) 0.5598(5) 0.3000(3) 0.0330(9) Uani d . 1 C
C11 0.2772(5) 0.7089(5) 0.4784(2) 0.0322(9) Uani d . 1 C
H11 0.3044 0.8104 0.4567 0.039 Uiso calc R 1 H
C12 0.1025(6) 0.8639(5) 0.6561(2) 0.0310(9) Uani d . 1 C
C13 0.1148(6) 1.0358(5) 0.6445(3) 0.0334(9) Uani d . 1 C
C14 0.0343(6) 1.1675(6) 0.7299(3) 0.0429(10) Uani d . 1 C
H14 0.0447 1.2811 0.7230 0.051 Uiso calc R 1 H
C15 -0.0609(6) 1.1339(6) 0.8249(3) 0.0446(11) Uani d . 1 C
H15 -0.1164 1.2242 0.8815 0.053 Uiso calc R 1 H
C16 -0.0723(6) 0.9637(6) 0.8342(3) 0.0411(10) Uani d . 1 C
C17 0.0084(6) 0.8310(5) 0.7518(3) 0.0365(9) Uani d . 1 C
H17 0.0002 0.7167 0.7599 0.044 Uiso calc R 1 H
N1 0.1798(5) 0.7194(4) 0.5757(2) 0.0332(8) Uani d . 1 N
O1 0.2199(4) 0.3852(3) 0.52783(18) 0.0425(7) Uani d . 1 O
O2 0.2078(5) 1.0665(4) 0.55116(19) 0.0479(8) Uani d . 1 O
Cl1 -0.1966(2) 0.92066(18) 0.95287(8) 0.0691(4) Uani d . 1 Cl
H1a 0.173(5) 0.611(5) 0.588(2) 0.044(11) Uiso d . 1 H
H2a 0.200(7) 1.192(7) 0.554(3) 0.089(16) Uiso d . 1 H

loop_
_atom_site_aniso_label
_atom_site_aniso_U_11
_atom_site_aniso_U_22
_atom_site_aniso_U_33
_atom_site_aniso_U_12
_atom_site_aniso_U_13
_atom_site_aniso_U_23
C1 0.039(2) 0.028(2) 0.0308(19) -0.0154(18) -0.0092(16) 0.0012(16)
C2 0.039(2) 0.030(2) 0.033(2) -0.0175(18) -0.0090(16) 0.0051(16)
C3 0.054(3) 0.032(2) 0.046(2) -0.025(2) -0.0071(19) 0.0021(17)
C4 0.056(3) 0.039(2) 0.045(2) -0.028(2) -0.012(2) -0.0020(18)
C5 0.040(2) 0.035(2) 0.036(2) -0.0182(19) -0.0093(17) 0.0014(17)
C6 0.062(3) 0.051(3) 0.028(2) -0.023(2) -0.0050(19) -0.0055(18)
C7 0.072(3) 0.064(3) 0.031(2) -0.039(3) -0.003(2) 0.008(2)
C8 0.071(3) 0.054(3) 0.038(2) -0.040(2) -0.005(2) 0.009(2)
C9 0.061(3) 0.041(2) 0.032(2) -0.032(2) -0.0063(19) 0.0029(17)
C10 0.041(2) 0.030(2) 0.0322(19) -0.0192(19) -0.0119(16) 0.0052(16)
C11 0.037(2) 0.0301(19) 0.0328(19) -0.0197(18) -0.0074(16) 0.0089(15)
C12 0.041(2) 0.0268(19) 0.0266(18) -0.0183(17) -0.0063(16) 0.0005(15)
C13 0.042(2) 0.030(2) 0.0335(19) -0.0202(19) -0.0117(17) 0.0079(16)
C14 0.056(3) 0.038(2) 0.044(2) -0.031(2) -0.0109(19) 0.0013(18)
C15 0.059(3) 0.043(2) 0.032(2) -0.024(2) -0.0089(18) -0.0051(17)
C16 0.050(2) 0.045(2) 0.0274(19) -0.024(2) -0.0045(17) 0.0065(17)
C17 0.045(2) 0.035(2) 0.0333(19) -0.0243(19) -0.0064(17) 0.0063(16)
N1 0.046(2) 0.0265(17) 0.0330(17) -0.0213(16) -0.0109(14) 0.0067(13)
O1 0.0660(18) 0.0337(15) 0.0352(14) -0.0324(14) -0.0082(13) 0.0048(11)
O2 0.078(2) 0.0364(15) 0.0347(14) -0.0375(15) -0.0043(12) 0.0044(11)
Cl1 0.0913(9) 0.0731(8) 0.0356(6) -0.0449(7) 0.0068(5) 0.0057(5)

loop_
_atom_type_symbol
_atom_type_description
_atom_type_scat_dispersion_real
_atom_type_scat_dispersion_imag
_atom_type_scat_source
C C 0.0033 0.0016 'International Tables Vol C Tables 4.2.6.8 and 6.1.1.4'
H H 0.0000 0.0000 'International Tables Vol C Tables 4.2.6.8 and 6.1.1.4'
N N 0.0061 0.0033 'International Tables Vol C Tables 4.2.6.8 and 6.1.1.4'
O O 0.0106 0.0060 'International Tables Vol C Tables 4.2.6.8 and 6.1.1.4'
Cl Cl 0.1484 0.1585 'International Tables Vol C Tables 4.2.6.8 and 6.1.1.4'

loop_
_geom_angle_atom_site_label_1
_geom_angle_atom_site_label_2
_geom_angle_atom_site_label_3
_geom_angle
_geom_angle_publ_flag
C11 C1 C2 120.1(3) y
C11 C1 C10 120.1(3) y
C2 C1 C10 119.8(3) ?
O1 C2 C3 120.7(3) y
O1 C2 C1 121.4(3) y
C3 C2 C1 117.9(3) ?
C4 C3 C2 122.0(3) ?
C4 C3 H3 119.0 ?
C2 C3 H3 119.0 ?
C3 C4 C5 121.8(4) ?
C3 C4 H4 119.1 ?
C5 C4 H4 119.1 ?
C6 C5 C10 119.9(3) ?
C6 C5 C4 121.1(4) ?
C10 C5 C4 119.0(3) ?
C7 C6 C5 121.1(4) ?
C7 C6 H6 119.5 ?
C5 C6 H6 119.5 ?
C6 C7 C8 119.2(3) ?
C6 C7 H7 120.4 ?
C8 C7 H7 120.4 ?
C9 C8 C7 121.2(4) ?
C9 C8 H8 119.4 ?
C7 C8 H8 119.4 ?
C8 C9 C10 121.2(4) ?
C8 C9 H9 119.4 ?
C10 C9 H9 119.4 ?
C9 C10 C5 117.4(3) ?
C9 C10 C1 123.6(3) ?
C5 C10 C1 119.0(3) ?
N1 C11 C1 124.9(3) y
N1 C11 H11 117.6 ?
C1 C11 H11 117.6 ?
C17 C12 C13 119.3(3) ?
C17 C12 N1 116.7(3) y
C13 C12 N1 124.0(3) y
O2 C13 C14 122.2(3) ?
O2 C13 C12 119.0(3) ?
C14 C13 C12 118.8(3) ?
C15 C14 C13 121.4(4) ?
C15 C14 H14 119.3 ?
C13 C14 H14 119.3 ?
C16 C15 C14 118.6(4) ?
C16 C15 H15 120.7 ?
C14 C15 H15 120.7 ?
C17 C16 C15 121.0(3) ?
C17 C16 Cl1 119.6(3) ?
C15 C16 Cl1 119.3(3) ?
C16 C17 C12 120.8(4) ?
C16 C17 H17 119.6 ?
C12 C17 H17 119.6 ?
C11 N1 C12 130.6(3) y
C11 N1 H1a 109(2) ?
C12 N1 H1a 120(2) ?
C13 O2 H2a 110(3) ?

loop_
_geom_bond_atom_site_label_1
_geom_bond_atom_site_label_2
_geom_bond_distance
_geom_bond_publ_flag
C1 C11 1.388(5) y
C1 C2 1.426(5) y
C1 C10 1.454(4) y
C2 O1 1.291(4) y
C2 C3 1.419(5) y
C3 C4 1.349(5) y
C3 H3 0.9300 ?
C4 C5 1.422(5) y
C4 H4 0.9300 ?
C5 C6 1.401(5) ?
C5 C10 1.412(5) y
C6 C7 1.364(5) ?
C6 H6 0.9300 ?
C7 C8 1.386(6) ?
C7 H7 0.9300 ?
C8 C9 1.363(5) ?
C8 H8 0.9300 ?
C9 C10 1.406(5) ?
C9 H9 0.9300 ?
C11 N1 1.313(4) y
C11 H11 0.9300 ?
C12 C17 1.382(4) ?
C12 C13 1.397(4) ?
C12 N1 1.401(4) y
C13 O2 1.346(4) ?
C13 C14 1.385(5) ?
C14 C15 1.380(5) ?
C14 H14 0.9300 ?
C15 C16 1.379(5) ?
C15 H15 0.9300 ?
C16 C17 1.360(5) ?
C16 Cl1 1.740(3) ?
C17 H17 0.9300 ?
N1 H1a 0.88(4) y
O2 H2a 0.96(5) ?

loop_
_geom_hbond_atom_site_label_D
_geom_hbond_atom_site_label_H
_geom_hbond_atom_site_label_A
_geom_hbond_site_symmetry_A
_geom_hbond_distance_DH
_geom_hbond_distance_HA
_geom_hbond_distance_DA
_geom_hbond_angle_DHA
N1 H1a O1 . 0.88(4) 1.82(4) 2.590(4) 144(3)
O2 H2a O1 1_565 0.96(5) 1.61(5) 2.557(4) 166(4)

loop_
_geom_torsion_atom_site_label_1
_geom_torsion_atom_site_label_2
_geom_torsion_atom_site_label_3
_geom_torsion_atom_site_label_4
_geom_torsion
_geom_torsion_publ_flag
C11 C1 C2 O1 -7.7(6) y
C10 C1 C2 O1 173.3(4) ?
C11 C1 C2 C3 171.4(4) ?
C10 C1 C2 C3 -7.6(5) ?
O1 C2 C3 C4 -177.9(4) ?
C1 C2 C3 C4 3.0(6) ?
C2 C3 C4 C5 1.6(6) ?
C3 C4 C5 C6 176.5(4) ?
C3 C4 C5 C10 -1.4(6) ?
C10 C5 C6 C7 0.4(6) ?
C4 C5 C6 C7 -177.5(4) ?
C5 C6 C7 C8 1.1(7) ?
C6 C7 C8 C9 -1.7(7) ?
C7 C8 C9 C10 0.6(7) ?
C8 C9 C10 C5 0.9(6) ?
C8 C9 C10 C1 -179.3(4) ?
C6 C5 C10 C9 -1.3(5) ?
C4 C5 C10 C9 176.6(4) ?
C6 C5 C10 C1 178.8(4) ?
C4 C5 C10 C1 -3.3(5) ?
C11 C1 C10 C9 9.0(6) ?
C2 C1 C10 C9 -172.1(4) ?
C11 C1 C10 C5 -171.2(4) ?
C2 C1 C10 C5 7.8(5) ?
C2 C1 C11 N1 2.1(6) y
C10 C1 C11 N1 -178.9(4) y
C17 C12 C13 O2 179.6(4) ?
N1 C12 C13 O2 -0.6(5) ?
C17 C12 C13 C14 0.8(5) ?
N1 C12 C13 C14 -179.4(4) ?
O2 C13 C14 C15 179.9(4) ?
C12 C13 C14 C15 -1.4(6) ?
C13 C14 C15 C16 1.0(7) ?
C14 C15 C16 C17 0.0(6) ?
C14 C15 C16 Cl1 -178.7(3) ?
C15 C16 C17 C12 -0.6(6) ?
Cl1 C16 C17 C12 178.1(3) ?
C13 C12 C17 C16 0.2(6) ?
N1 C12 C17 C16 -179.6(4) ?
C1 C11 N1 C12 -178.6(4) y
C17 C12 N1 C11 -179.2(4) ?
C13 C12 N1 C11 1.0(6) ?

loop_
_cod_related_entry_id
_cod_related_entry_database
_cod_related_entry_code
1 ChemSpider 30654754
